data_7244217
loop_
_publ_author_name
'Shircliff, Anthony D.'
'Allbritton, Elisabeth M. A.'
'Davilla, Dustin J.'
'Gorbet, Michael-Joseph'
'Jones, Donald G.'
'Tresp, David S.'
'Allen, Michael B.'
'Shrestha, Alina'
'Burgess, Gwendolyn E.'
'Eze, John I.'
'Fernandez, Andrea T.'
'Ramirez, Daniel'
'Shoff, Kody J.'
'Crispin, Garet G.'
'Crone, Sarah B.'
'Flinn, Michael'
'Tran, Tien'
'Bryce, Darby S.'
'Bond, Abbagale L.'
'Shockey, Dylan W.'
'Oliver, Allen G.'
'Krause, Jeanette A.'
'Prior, Timothy J.'
'Hubin, Timothy J.'

_publ_section_title
;
 Expanding and quantifying the crystal chemistry of the flexible ligand
 15aneN5
;
_journal_issue 6
_journal_name_full CrystEngComm
_journal_page_first 1218
_journal_page_last 1236
_journal_paper_doi 10.1039/D1CE01534F
_journal_volume 24
_journal_year 2022
_chemical_formula_moiety 'C10 H25 Cl Co N5, Cl'
_chemical_formula_sum 'C10 H25 Cl2 Co N5'
_chemical_formula_weight 345.18
_space_group_crystal_system orthorhombic
_space_group_IT_number 61
_space_group_name_Hall '-P 2ac 2ab'
_space_group_name_H-M_alt 'P b c a'
_atom_sites_solution_hydrogens mixed
_audit_creation_date 2021-07-22
_audit_creation_method
;
Olex2 1.3
(compiled 2020.11.12 svn.r5f609507 for OlexSys, GUI svn.r6272)
;
_audit_update_record
;
2021-08-04 deposited with the CCDC.	2022-01-04 downloaded from the CCDC.
;
_cell_angle_alpha 90
_cell_angle_beta 90
_cell_angle_gamma 90
_cell_formula_units_Z 16
_cell_length_a 14.5128(14)
_cell_length_b 12.7676(11)
_cell_length_c 32.102(3)
_cell_measurement_reflns_used 9944
_cell_measurement_temperature 150
_cell_measurement_theta_max 28.9155
_cell_measurement_theta_min 2.767
_cell_volume 5948.3(9)
_computing_cell_refinement 'Bruker SAINT v8.37A'
_computing_data_collection 'Bruker APEX3 v2016.1.0'
_computing_data_reduction 'Bruker SAINT v8.37A'
_computing_molecular_graphics 'Olex2 1.3 (Dolomanov et al., 2009)'
_computing_publication_material 'Olex2 1.3 (Dolomanov et al., 2009)'
_computing_structure_refinement 'SHELXL 2018/3 (Sheldrick, 2015)'
_diffrn_ambient_temperature 150
_diffrn_measured_fraction_theta_full 1.000
_diffrn_measured_fraction_theta_max 1.000
_diffrn_measurement_device_type 'Bruker PHOTON100 CMOS'
_diffrn_measurement_method 'omega-phi scans'
_diffrn_radiation_monochromator 'Si-<111> channel cut crystal'
_diffrn_radiation_type synchrotron
_diffrn_radiation_wavelength 0.7749
_diffrn_reflns_av_R_equivalents 0.1321
_diffrn_reflns_av_unetI/netI 0.0489
_diffrn_reflns_Laue_measured_fraction_full 1.000
_diffrn_reflns_Laue_measured_fraction_max 1.000
_diffrn_reflns_limit_h_max 17
_diffrn_reflns_limit_h_min -17
_diffrn_reflns_limit_k_max 15
_diffrn_reflns_limit_k_min -15
_diffrn_reflns_limit_l_max 38
_diffrn_reflns_limit_l_min -38
_diffrn_reflns_number 98328
_diffrn_reflns_point_group_measured_fraction_full 1.000
_diffrn_reflns_point_group_measured_fraction_max 1.000
_diffrn_reflns_theta_full 27.646
_diffrn_reflns_theta_max 27.646
_diffrn_reflns_theta_min 2.063
_diffrn_source synchrotron
_exptl_absorpt_coefficient_mu 1.898
_exptl_absorpt_correction_T_max 0.9037
_exptl_absorpt_correction_T_min 0.8703
_exptl_absorpt_correction_type numerical
_exptl_absorpt_process_details 'SADABS v2014.5 (Sheldrick)'
_exptl_crystal_colour orange
_exptl_crystal_colour_primary orange
_exptl_crystal_density_diffrn 1.542
_exptl_crystal_description block
_exptl_crystal_F_000 2896
_exptl_crystal_size_max 0.05
_exptl_crystal_size_mid 0.04
_exptl_crystal_size_min 0.03
_refine_diff_density_max 0.727
_refine_diff_density_min -0.493
_refine_diff_density_rms 0.085
_refine_ls_extinction_method none
_refine_ls_goodness_of_fit_ref 1.034
_refine_ls_hydrogen_treatment mixed
_refine_ls_matrix_type full
_refine_ls_number_parameters 355
_refine_ls_number_reflns 5348
_refine_ls_number_restraints 73
_refine_ls_restrained_S_all 1.030
_refine_ls_R_factor_all 0.0742
_refine_ls_R_factor_gt 0.0416
_refine_ls_shift/su_max 0.001
_refine_ls_shift/su_mean 0.000
_refine_ls_structure_factor_coef Fsqd
_refine_ls_weighting_details 'w=1/[\s^2^(Fo^2^)+(0.0350P)^2^+9.1459P] where P=(Fo^2^+2Fc^2^)/3'
_refine_ls_weighting_scheme calc
_refine_ls_wR_factor_gt 0.0836
_refine_ls_wR_factor_ref 0.0958
_reflns_Friedel_coverage 0.000
_reflns_number_gt 3774
_reflns_number_total 5348
_reflns_threshold_expression 'I > 2\s(I)'
_cod_data_source_file d1ce01534f2.cif
_cod_data_source_block dsb04c-pbca
_cod_depositor_comments 'Adding full bibliography for 7244202--7244217.cif.'
_cod_original_cell_volume 5948.2(10)
_cod_database_code 7244217
_shelx_shelxl_version_number 2018/3
_shelx_space_group_comment
;
The symmetry employed for this shelxl refinement is uniquely defined
by the following loop, which should always be used as a source of
symmetry information in preference to the above space-group names.
They are only intended as comments.
;
_shelx_estimated_absorpt_t_max 0.945
_shelx_estimated_absorpt_t_min 0.911
_olex2_refinement_description
;
1. Restrained distances
 N9A-C17 \\sim N9A-C17A
 with sigma of 0.02
 N10-C20 \\sim N10-C20A
 with sigma of 0.04
 N9A-C18 \\sim N9A-C18A
 with sigma of 0.04
 N6-C20 \\sim N6-C20A
 with sigma of 0.02
 N9A-C17 \\sim N9-C17
 with sigma of 0.02
 N9A-C17A \\sim N9-C17A
 with sigma of 0.02
 Co2-N9A \\sim Co2-N9
 with sigma of 0.02
 N10-C19 \\sim N10-C19A
 with sigma of 0.02
 N9A-C16 \\sim N9-C16
 with sigma of 0.02
 C19-C20 \\sim C19A-C20A
 with sigma of 0.02
 C17-C18 \\sim C17A-C18A
 with sigma of 0.02
 N10-C17 \\sim N10-C17A
 with sigma of 0.04
 N6-C19 \\sim N6-C19A
 with sigma of 0.04
 N10-C18 \\sim N10-C18A
 with sigma of 0.02
2. Uiso/Uaniso restraints and constraints
N9A: within 2A with sigma of 0.04 and sigma for terminal atoms of 0.08 within 2A
Uanis(N9A) = Uanis(N9)
Uanis(C17) = Uanis(C17A)
Uanis(C20A) = Uanis(C20)
Uanis(C19) = Uanis(C19A)
Uanis(C18A) = Uanis(C18)
3. Rigid body (RIGU) restrains
 N6, C20A, C20, C19A, C19, N10, C18A, C17A, C17, N9A, N9, C16
 with sigma for 1-2 distances of 0.004 and sigma for 1-3 distances of 0.004
4. Others
 Sof(N9A)=Sof(H9A)=Sof(C20A)=Sof(H20C)=Sof(H20D)=Sof(C19A)=Sof(H19C)=Sof(H19D)=
 Sof(C18A)=Sof(H18C)=Sof(H18D)=Sof(C17A)=Sof(H17C)=Sof(H17D)=1-FVAR(1)
 Sof(C17)=Sof(H17A)=Sof(H17B)=Sof(C18)=Sof(H18A)=Sof(H18B)=Sof(C19)=Sof(H19A)=
 Sof(H19B)=Sof(C20)=Sof(H20A)=Sof(H20B)=Sof(N9)=Sof(H9)=FVAR(1)
5.a Ternary CH refined with riding coordinates:
 N1(H1), N2(H2), N3(H3), N4(H4), N5(H5), N6(H6), N7(H7), N8(H8), N9A(H9A),
 N10(H10), N9(H9)
5.b Secondary CH2 refined with riding coordinates:
 C1(H1A,H1B), C2(H2A,H2B), C3(H3A,H3B), C4(H4A,H4B), C5(H5A,H5B), C6(H6A,H6B),
 C7(H7A,H7B), C8(H8A,H8B), C9(H9B,H9C), C10(H10A,H10B), C11(H11A,H11B),
 C12(H12A,H12B), C13(H13A,H13B), C14(H14A,H14B), C17(H17A,H17B), C18(H18A,H18B),
  C19(H19A,H19B), C20(H20A,H20B), C20A(H20C,H20D), C19A(H19C,H19D), C18A(H18C,
 H18D), C17A(H17C,H17D)
;
_olex2_submission_special_instructions 'No special instructions were received'

loop_
_space_group_symop_operation_xyz
'x, y, z'
'-x+1/2, -y, z+1/2'
'-x, y+1/2, -z+1/2'
'x+1/2, -y+1/2, -z'
'-x, -y, -z'
'x-1/2, y, -z-1/2'
'x, -y-1/2, z-1/2'
'-x-1/2, y-1/2, z'

loop_
_atom_site_label
_atom_site_type_symbol
_atom_site_fract_x
_atom_site_fract_y
_atom_site_fract_z
_atom_site_U_iso_or_equiv
_atom_site_adp_type
_atom_site_occupancy
_atom_site_site_symmetry_order
_atom_site_calc_flag
_atom_site_refinement_flags_posn
_atom_site_refinement_flags_adp
_atom_site_refinement_flags_occupancy
_atom_site_disorder_assembly
_atom_site_disorder_group
Co1 Co 0.73324(3) 0.20978(4) 0.17051(2) 0.01614(13) Uani 1 1 d . . . . .
Cl1 Cl 0.67975(7) 0.03591(7) 0.14699(3) 0.0278(2) Uani 1 1 d . . . . .
N1 N 0.8108(2) 0.3269(2) 0.20542(9) 0.0190(7) Uani 1 1 d . . . . .
H1 H 0.801105 0.397211 0.192404 0.023 Uiso 1 1 calc R U . . .
N2 N 0.6960(2) 0.1680(2) 0.23460(9) 0.0245(7) Uani 1 1 d . . . . .
H2 H 0.701459 0.090371 0.237943 0.029 Uiso 1 1 calc R U . . .
N3 N 0.6035(2) 0.2879(2) 0.17570(9) 0.0222(7) Uani 1 1 d . . . . .
H3 H 0.612809 0.356346 0.190238 0.027 Uiso 1 1 calc R U . . .
N4 N 0.7094(2) 0.2538(2) 0.10645(10) 0.0254(8) Uani 1 1 d . . . . .
H4 H 0.678870 0.192058 0.093150 0.030 Uiso 1 1 calc R U . . .
N5 N 0.8696(2) 0.1883(2) 0.14473(9) 0.0205(7) Uani 1 1 d . . . . .
H5 H 0.893943 0.119523 0.154753 0.025 Uiso 1 1 calc R U . . .
C1 C 0.7784(3) 0.3299(3) 0.24878(11) 0.0240(9) Uani 1 1 d . . . . .
H1A H 0.720998 0.371474 0.250597 0.029 Uiso 1 1 calc R U . . .
H1B H 0.825465 0.363535 0.266651 0.029 Uiso 1 1 calc R U . . .
C2 C 0.7607(3) 0.2194(3) 0.26366(11) 0.0249(9) Uani 1 1 d . . . . .
H2A H 0.819364 0.179866 0.264685 0.030 Uiso 1 1 calc R U . . .
H2B H 0.734086 0.220810 0.292042 0.030 Uiso 1 1 calc R U . . .
C3 C 0.5987(3) 0.1992(3) 0.24240(12) 0.0312(10) Uani 1 1 d . . . . .
H3A H 0.597637 0.263463 0.259664 0.037 Uiso 1 1 calc R U . . .
H3B H 0.567114 0.142994 0.258120 0.037 Uiso 1 1 calc R U . . .
C4 C 0.5475(3) 0.2193(3) 0.20220(12) 0.0308(10) Uani 1 1 d . . . . .
H4A H 0.535578 0.152158 0.187708 0.037 Uiso 1 1 calc R U . . .
H4B H 0.487462 0.252962 0.208186 0.037 Uiso 1 1 calc R U . . .
C5 C 0.5653(3) 0.3075(3) 0.13435(12) 0.0342(10) Uani 1 1 d . . . . .
H5A H 0.518855 0.364168 0.135903 0.041 Uiso 1 1 calc R U . . .
H5B H 0.534379 0.243472 0.123927 0.041 Uiso 1 1 calc R U . . .
C6 C 0.6418(3) 0.3387(3) 0.10483(12) 0.0288(10) Uani 1 1 d . . . . .
H6A H 0.617687 0.347169 0.076180 0.035 Uiso 1 1 calc R U . . .
H6B H 0.670094 0.405601 0.113740 0.035 Uiso 1 1 calc R U . . .
C7 C 0.7960(3) 0.2683(3) 0.08414(12) 0.0306(10) Uani 1 1 d . . . . .
H7A H 0.821476 0.338714 0.089995 0.037 Uiso 1 1 calc R U . . .
H7B H 0.785724 0.262076 0.053749 0.037 Uiso 1 1 calc R U . . .
C8 C 0.8629(3) 0.1840(3) 0.09885(11) 0.0266(9) Uani 1 1 d . . . . .
H8A H 0.840650 0.114138 0.090026 0.032 Uiso 1 1 calc R U . . .
H8B H 0.924316 0.195806 0.086313 0.032 Uiso 1 1 calc R U . . .
C9 C 0.9329(2) 0.2712(3) 0.15877(12) 0.0231(9) Uani 1 1 d . . . . .
H9B H 0.926725 0.333489 0.140645 0.028 Uiso 1 1 calc R U . . .
H9C H 0.997340 0.246065 0.157146 0.028 Uiso 1 1 calc R U . . .
C10 C 0.9095(2) 0.2994(3) 0.20292(11) 0.0227(8) Uani 1 1 d . . . . .
H10A H 0.922816 0.239496 0.221532 0.027 Uiso 1 1 calc R U . . .
H10B H 0.947523 0.359648 0.212023 0.027 Uiso 1 1 calc R U . . .
Co2 Co 0.73763(3) 0.45679(4) 0.42034(2) 0.01879(13) Uani 1 1 d D . . . .
Cl2 Cl 0.77409(8) 0.27968(8) 0.39089(3) 0.0356(3) Uani 1 1 d . . . . .
N6 N 0.6621(2) 0.5760(2) 0.45488(10) 0.0259(7) Uani 1 1 d D . . . .
H6 H 0.696033 0.644173 0.454302 0.031 Uiso 1 1 calc R U . A 1
N7 N 0.6020(2) 0.4377(2) 0.39453(10) 0.0255(7) Uani 1 1 d . . . . .
H7 H 0.588964 0.361038 0.392081 0.031 Uiso 1 1 calc R U . . .
N8 N 0.7570(2) 0.5353(3) 0.36227(9) 0.0257(7) Uani 1 1 d . . . . .
H8 H 0.738929 0.610392 0.365825 0.031 Uiso 1 1 calc R U . . .
N9A N 0.8717(4) 0.5265(6) 0.4295(2) 0.0239(11) Uani 0.471(6) 1 d D . P B 2
H9A H 0.867774 0.588756 0.448297 0.029 Uiso 0.471(6) 1 calc R U P B 2
N10 N 0.7711(2) 0.4092(2) 0.48245(9) 0.0246(7) Uani 1 1 d D . . . .
H10 H 0.734232 0.345907 0.490136 0.029 Uiso 1 1 calc R U . B 1
C11 C 0.5688(3) 0.5888(3) 0.43781(14) 0.0346(10) Uani 1 1 d . . . . .
H11A H 0.570099 0.639013 0.414321 0.042 Uiso 1 1 calc R U . . .
H11B H 0.527281 0.617010 0.459550 0.042 Uiso 1 1 calc R U . . .
C12 C 0.5333(3) 0.4842(3) 0.42289(13) 0.0341(10) Uani 1 1 d . . . . .
H12A H 0.522825 0.437212 0.446955 0.041 Uiso 1 1 calc R U . . .
H12B H 0.473989 0.493671 0.408113 0.041 Uiso 1 1 calc R U . . .
C13 C 0.5997(3) 0.4844(4) 0.35196(12) 0.0361(11) Uani 1 1 d . . . . .
H13A H 0.575024 0.556553 0.353584 0.043 Uiso 1 1 calc R U . . .
H13B H 0.557951 0.442759 0.334040 0.043 Uiso 1 1 calc R U . . .
C14 C 0.6935(3) 0.4869(3) 0.33292(12) 0.0337(10) Uani 1 1 d . . . . .
H14A H 0.714088 0.414731 0.326440 0.040 Uiso 1 1 calc R U . . .
H14B H 0.692160 0.527485 0.306663 0.040 Uiso 1 1 calc R U . . .
C15 C 0.8546(3) 0.5311(5) 0.35175(14) 0.0437(12) Uani 1 1 d . . . . .
H15A H 0.871(3) 0.577(4) 0.3299(14) 0.052 Uiso 1 1 d . U . . .
H15B H 0.864(3) 0.458(4) 0.3446(14) 0.052 Uiso 1 1 d . U . . .
C16 C 0.9113(3) 0.5548(4) 0.38954(15) 0.0335(10) Uani 1 1 d D . . . .
H16A H 0.979(3) 0.546(3) 0.3852(12) 0.033(11) Uiso 1 1 d . . . . .
H16B H 0.902(3) 0.622(4) 0.3970(14) 0.053(15) Uiso 1 1 d . . . . .
C17 C 0.9255(11) 0.4680(12) 0.4597(4) 0.029(3) Uani 0.529(6) 1 d D . P B 1
H17A H 0.917882 0.537340 0.473030 0.035 Uiso 0.529(6) 1 calc R U P B 1
H17B H 0.991888 0.450287 0.458828 0.035 Uiso 0.529(6) 1 calc R U P B 1
C18 C 0.8705(7) 0.383(2) 0.4831(7) 0.034(4) Uani 0.529(6) 1 d D . P B 1
H18A H 0.880543 0.314360 0.469794 0.041 Uiso 0.529(6) 1 calc R U P B 1
H18B H 0.892187 0.379022 0.512292 0.041 Uiso 0.529(6) 1 calc R U P B 1
C19 C 0.7473(16) 0.4974(16) 0.5107(5) 0.048(4) Uani 0.529(6) 1 d D . P B 1
H19A H 0.745799 0.473265 0.539960 0.057 Uiso 0.529(6) 1 calc R U P B 1
H19B H 0.793417 0.554160 0.508166 0.057 Uiso 0.529(6) 1 calc R U P B 1
C20 C 0.658(2) 0.534(3) 0.4981(5) 0.054(3) Uani 0.529(6) 1 d D . P B 1
H20A H 0.636950 0.589626 0.517338 0.064 Uiso 0.529(6) 1 calc R U P B 1
H20B H 0.613167 0.475644 0.499336 0.064 Uiso 0.529(6) 1 calc R U P B 1
Cl3 Cl 0.57835(7) 0.51236(7) 0.21950(3) 0.0360(3) Uani 1 1 d . . . . .
Cl4 Cl 0.60155(9) 0.24024(10) 0.49173(5) 0.0638(4) Uani 1 1 d . . . . .
C20A C 0.661(2) 0.549(3) 0.4993(5) 0.054(3) Uani 0.471(6) 1 d D . P B 2
H20C H 0.665894 0.614525 0.515547 0.064 Uiso 0.471(6) 1 calc R U P B 2
H20D H 0.599728 0.517907 0.505759 0.064 Uiso 0.471(6) 1 calc R U P B 2
C19A C 0.7292(19) 0.4791(19) 0.5135(5) 0.048(4) Uani 0.471(6) 1 d D . P B 2
H19C H 0.701977 0.435127 0.535725 0.057 Uiso 0.471(6) 1 calc R U P B 2
H19D H 0.779023 0.520985 0.526397 0.057 Uiso 0.471(6) 1 calc R U P B 2
C18A C 0.8710(8) 0.402(2) 0.4893(8) 0.034(4) Uani 0.471(6) 1 d D . P B 2
H18C H 0.887815 0.328312 0.495761 0.041 Uiso 0.471(6) 1 calc R U P B 2
H18D H 0.888757 0.445875 0.513342 0.041 Uiso 0.471(6) 1 calc R U P B 2
C17A C 0.9229(12) 0.4382(14) 0.4501(5) 0.029(3) Uani 0.471(6) 1 d D . P B 2
H17C H 0.985505 0.461867 0.457908 0.035 Uiso 0.471(6) 1 calc R U P B 2
H17D H 0.929055 0.378974 0.430411 0.035 Uiso 0.471(6) 1 calc R U P B 2
N9 N 0.8866(4) 0.4677(5) 0.4185(2) 0.0239(11) Uani 0.529(6) 1 d D . P B 1
H9 H 0.908712 0.401895 0.404915 0.029 Uiso 0.529(6) 1 calc R U P B 1

loop_
_atom_site_aniso_label
_atom_site_aniso_U_11
_atom_site_aniso_U_22
_atom_site_aniso_U_33
_atom_site_aniso_U_23
_atom_site_aniso_U_13
_atom_site_aniso_U_12
Co1 0.0149(2) 0.0185(2) 0.0150(3) 0.0012(2) 0.0002(2) -0.0001(2)
Cl1 0.0307(6) 0.0192(5) 0.0337(6) 0.0024(4) -0.0060(4) -0.0027(4)
N1 0.0225(17) 0.0181(16) 0.0164(16) 0.0009(13) 0.0031(14) -0.0007(14)
N2 0.0274(18) 0.0230(17) 0.0230(18) 0.0037(14) 0.0033(15) 0.0015(14)
N3 0.0175(16) 0.0259(17) 0.0232(18) -0.0032(14) 0.0004(13) 0.0019(14)
N4 0.0268(19) 0.0271(18) 0.0224(18) 0.0004(14) -0.0039(15) -0.0001(14)
N5 0.0226(17) 0.0212(17) 0.0178(17) -0.0032(13) 0.0019(13) 0.0020(13)
C1 0.025(2) 0.027(2) 0.019(2) -0.0063(17) -0.0007(17) 0.0010(17)
C2 0.025(2) 0.035(2) 0.0148(19) 0.0025(18) 0.0031(16) 0.0019(18)
C3 0.024(2) 0.042(2) 0.028(2) 0.004(2) 0.0076(18) -0.0057(19)
C4 0.018(2) 0.041(2) 0.034(2) -0.002(2) 0.0032(18) -0.0011(19)
C5 0.025(2) 0.046(3) 0.032(2) -0.001(2) -0.0063(19) 0.007(2)
C6 0.034(2) 0.029(2) 0.023(2) 0.0049(18) -0.0080(19) 0.0073(19)
C7 0.032(2) 0.044(3) 0.016(2) 0.0033(19) -0.0003(18) -0.0019(19)
C8 0.022(2) 0.038(2) 0.020(2) -0.0084(18) 0.0048(17) -0.0011(18)
C9 0.017(2) 0.027(2) 0.026(2) 0.0001(17) 0.0031(16) -0.0028(17)
C10 0.018(2) 0.025(2) 0.025(2) -0.0031(17) -0.0029(16) -0.0042(16)
Co2 0.0156(3) 0.0265(3) 0.0143(3) 0.0016(2) 0.0000(2) -0.0026(2)
Cl2 0.0452(7) 0.0223(5) 0.0393(6) 0.0028(5) -0.0011(5) 0.0026(5)
N6 0.0275(19) 0.0249(17) 0.0253(17) -0.0043(14) 0.0016(15) 0.0000(14)
N7 0.0223(18) 0.0265(18) 0.0278(18) 0.0013(15) -0.0059(15) -0.0052(14)
N8 0.0253(18) 0.0292(18) 0.0226(17) 0.0053(15) 0.0026(14) 0.0019(14)
N9A 0.015(2) 0.028(3) 0.030(3) -0.001(3) 0.004(2) -0.002(3)
N10 0.0283(18) 0.0275(17) 0.0178(16) 0.0026(14) 0.0046(14) -0.0007(14)
C11 0.028(2) 0.034(2) 0.042(3) 0.000(2) 0.002(2) 0.0082(19)
C12 0.015(2) 0.049(3) 0.039(3) 0.002(2) -0.0003(18) 0.0014(19)
C13 0.030(2) 0.047(3) 0.031(2) 0.002(2) -0.014(2) 0.000(2)
C14 0.048(3) 0.036(2) 0.017(2) 0.0020(19) -0.007(2) -0.002(2)
C15 0.036(3) 0.067(3) 0.028(3) 0.006(3) 0.012(2) -0.003(3)
C16 0.025(2) 0.032(3) 0.044(3) 0.006(2) 0.007(2) -0.006(2)
C17 0.018(2) 0.036(8) 0.033(5) -0.003(5) 0.001(4) 0.005(4)
C18 0.030(2) 0.055(8) 0.017(6) 0.000(6) -0.008(2) -0.006(3)
C19 0.072(8) 0.057(6) 0.014(3) 0.004(3) 0.009(4) 0.019(6)
C20 0.070(4) 0.071(7) 0.021(2) -0.014(3) -0.001(2) 0.032(4)
Cl3 0.0449(6) 0.0242(5) 0.0388(6) -0.0029(5) 0.0059(5) 0.0070(5)
Cl4 0.0564(8) 0.0415(7) 0.0936(11) 0.0122(7) 0.0242(8) -0.0049(6)
C20A 0.070(4) 0.071(7) 0.021(2) -0.014(3) -0.001(2) 0.032(4)
C19A 0.072(8) 0.057(6) 0.014(3) 0.004(3) 0.009(4) 0.019(6)
C18A 0.030(2) 0.055(8) 0.017(6) 0.000(6) -0.008(2) -0.006(3)
C17A 0.018(2) 0.036(8) 0.033(5) -0.003(5) 0.001(4) 0.005(4)
N9 0.015(2) 0.028(3) 0.030(3) -0.001(3) 0.004(2) -0.002(3)

loop_
_atom_type_symbol
_atom_type_description
_atom_type_scat_dispersion_real
_atom_type_scat_dispersion_imag
_atom_type_scat_source
C C 0.0040 0.0020 'International Tables Vol C Tables 4.2.6.8 and 6.1.1.4'
H H 0.0000 0.0000 'International Tables Vol C Tables 4.2.6.8 and 6.1.1.4'
Cl Cl 0.1700 0.1900 'International Tables Vol C Tables 4.2.6.8 and 6.1.1.4'
Co Co 0.3480 1.1400 'International Tables Vol C Tables 4.2.6.8 and 6.1.1.4'
N N 0.0080 0.0040 'International Tables Vol C Tables 4.2.6.8 and 6.1.1.4'

loop_
_geom_angle_atom_site_label_1
_geom_angle_atom_site_label_2
_geom_angle_atom_site_label_3
_geom_angle
_geom_angle_site_symmetry_1
_geom_angle_site_symmetry_3
_geom_angle_publ_flag
N1 Co1 Cl1 159.27(8) . . ?
N1 Co1 N2 79.17(11) . . ?
N2 Co1 Cl1 89.47(9) . . ?
N3 Co1 Cl1 99.58(9) . . ?
N3 Co1 N1 95.44(11) . . ?
N3 Co1 N2 79.83(11) . . ?
N3 Co1 N4 79.13(11) . . ?
N3 Co1 N5 153.53(12) . . ?
N4 Co1 Cl1 83.83(9) . . ?
N4 Co1 N1 113.16(11) . . ?
N4 Co1 N2 156.50(12) . . ?
N4 Co1 N5 79.35(11) . . ?
N5 Co1 Cl1 93.25(8) . . ?
N5 Co1 N1 79.12(11) . . ?
N5 Co1 N2 123.62(11) . . ?
Co1 N1 H1 109.1 . . ?
C1 N1 Co1 109.8(2) . . ?
C1 N1 H1 109.1 . . ?
C1 N1 C10 111.6(3) . . ?
C10 N1 Co1 108.0(2) . . ?
C10 N1 H1 109.1 . . ?
Co1 N2 H2 108.8 . . ?
C2 N2 Co1 109.1(2) . . ?
C2 N2 H2 108.8 . . ?
C2 N2 C3 112.2(3) . . ?
C3 N2 Co1 109.0(2) . . ?
C3 N2 H2 108.8 . . ?
Co1 N3 H3 109.0 . . ?
C4 N3 Co1 104.8(2) . . ?
C4 N3 H3 109.0 . . ?
C5 N3 Co1 110.1(2) . . ?
C5 N3 H3 109.0 . . ?
C5 N3 C4 114.7(3) . . ?
Co1 N4 H4 105.8 . . ?
C6 N4 Co1 109.5(2) . . ?
C6 N4 H4 105.8 . . ?
C7 N4 Co1 111.3(2) . . ?
C7 N4 H4 105.8 . . ?
C7 N4 C6 117.8(3) . . ?
Co1 N5 H5 108.2 . . ?
C8 N5 Co1 109.0(2) . . ?
C8 N5 H5 108.2 . . ?
C9 N5 Co1 111.3(2) . . ?
C9 N5 H5 108.2 . . ?
C9 N5 C8 111.9(3) . . ?
N1 C1 H1A 109.8 . . ?
N1 C1 H1B 109.8 . . ?
N1 C1 C2 109.3(3) . . ?
H1A C1 H1B 108.3 . . ?
C2 C1 H1A 109.8 . . ?
C2 C1 H1B 109.8 . . ?
N2 C2 C1 108.8(3) . . ?
N2 C2 H2A 109.9 . . ?
N2 C2 H2B 109.9 . . ?
C1 C2 H2A 109.9 . . ?
C1 C2 H2B 109.9 . . ?
H2A C2 H2B 108.3 . . ?
N2 C3 H3A 109.3 . . ?
N2 C3 H3B 109.3 . . ?
N2 C3 C4 111.6(3) . . ?
H3A C3 H3B 108.0 . . ?
C4 C3 H3A 109.3 . . ?
C4 C3 H3B 109.3 . . ?
N3 C4 C3 108.9(3) . . ?
N3 C4 H4A 109.9 . . ?
N3 C4 H4B 109.9 . . ?
C3 C4 H4A 109.9 . . ?
C3 C4 H4B 109.9 . . ?
H4A C4 H4B 108.3 . . ?
N3 C5 H5A 109.8 . . ?
N3 C5 H5B 109.8 . . ?
N3 C5 C6 109.6(3) . . ?
H5A C5 H5B 108.2 . . ?
C6 C5 H5A 109.8 . . ?
C6 C5 H5B 109.8 . . ?
N4 C6 C5 105.9(3) . . ?
N4 C6 H6A 110.5 . . ?
N4 C6 H6B 110.5 . . ?
C5 C6 H6A 110.5 . . ?
C5 C6 H6B 110.5 . . ?
H6A C6 H6B 108.7 . . ?
N4 C7 H7A 110.1 . . ?
N4 C7 H7B 110.1 . . ?
N4 C7 C8 107.9(3) . . ?
H7A C7 H7B 108.4 . . ?
C8 C7 H7A 110.1 . . ?
C8 C7 H7B 110.1 . . ?
N5 C8 C7 108.9(3) . . ?
N5 C8 H8A 109.9 . . ?
N5 C8 H8B 109.9 . . ?
C7 C8 H8A 109.9 . . ?
C7 C8 H8B 109.9 . . ?
H8A C8 H8B 108.3 . . ?
N5 C9 H9B 109.9 . . ?
N5 C9 H9C 109.9 . . ?
N5 C9 C10 108.7(3) . . ?
H9B C9 H9C 108.3 . . ?
C10 C9 H9B 109.9 . . ?
C10 C9 H9C 109.9 . . ?
N1 C10 C9 109.1(3) . . ?
N1 C10 H10A 109.9 . . ?
N1 C10 H10B 109.9 . . ?
C9 C10 H10A 109.9 . . ?
C9 C10 H10B 109.9 . . ?
H10A C10 H10B 108.3 . . ?
N6 Co2 Cl2 158.13(9) . . ?
N7 Co2 Cl2 86.88(9) . . ?
N7 Co2 N6 79.32(12) . . ?
N7 Co2 N9A 157.5(2) . . ?
N7 Co2 N9 155.6(2) . . ?
N8 Co2 Cl2 93.82(9) . . ?
N8 Co2 N6 100.50(12) . . ?
N8 Co2 N7 80.62(12) . . ?
N8 Co2 N9A 78.9(2) . . ?
N8 Co2 N10 156.47(12) . . ?
N8 Co2 N9 79.33(18) . . ?
N9A Co2 Cl2 103.5(2) . . ?
N9A Co2 N6 95.5(2) . . ?
N10 Co2 Cl2 92.71(9) . . ?
N10 Co2 N6 80.71(12) . . ?
N10 Co2 N7 122.32(12) . . ?
N10 Co2 N9A 77.6(2) . . ?
N10 Co2 N9 79.47(19) . . ?
N9 Co2 Cl2 80.65(19) . . ?
N9 Co2 N6 118.1(2) . . ?
Co2 N6 H6 110.5 . . ?
C11 N6 Co2 110.6(2) . . ?
C11 N6 H6 110.5 . . ?
C11 N6 C20 110.5(12) . . ?
C20 N6 Co2 104.0(8) . . ?
C20 N6 H6 110.5 . . ?
C20A N6 Co2 109.7(9) . . ?
C20A N6 C11 112.0(13) . . ?
Co2 N7 H7 108.3 . . ?
C12 N7 Co2 109.6(2) . . ?
C12 N7 H7 108.3 . . ?
C12 N7 C13 112.9(3) . . ?
C13 N7 Co2 109.2(2) . . ?
C13 N7 H7 108.3 . . ?
Co2 N8 H8 108.4 . . ?
C14 N8 Co2 106.4(2) . . ?
C14 N8 H8 108.4 . . ?
C14 N8 C15 116.7(3) . . ?
C15 N8 Co2 108.2(3) . . ?
C15 N8 H8 108.4 . . ?
Co2 N9A H9A 111.0 . . ?
C16 N9A Co2 109.8(4) . . ?
C16 N9A H9A 111.0 . . ?
C16 N9A C17A 112.4(8) . . ?
C17A N9A Co2 101.3(7) . . ?
C17A N9A H9A 111.0 . . ?
Co2 N10 H10 109.7 . . ?
C18 N10 Co2 107.3(8) . . ?
C18 N10 H10 109.7 . . ?
C18 N10 C19 112.8(15) . . ?
C19 N10 Co2 107.5(7) . . ?
C19 N10 H10 109.7 . . ?
C19A N10 Co2 111.4(7) . . ?
C18A N10 Co2 112.5(9) . . ?
C18A N10 C19A 110.3(17) . . ?
N6 C11 H11A 109.8 . . ?
N6 C11 H11B 109.8 . . ?
N6 C11 C12 109.6(3) . . ?
H11A C11 H11B 108.2 . . ?
C12 C11 H11A 109.8 . . ?
C12 C11 H11B 109.8 . . ?
N7 C12 C11 108.7(3) . . ?
N7 C12 H12A 109.9 . . ?
N7 C12 H12B 109.9 . . ?
C11 C12 H12A 109.9 . . ?
C11 C12 H12B 109.9 . . ?
H12A C12 H12B 108.3 . . ?
N7 C13 H13A 109.4 . . ?
N7 C13 H13B 109.4 . . ?
N7 C13 C14 111.3(3) . . ?
H13A C13 H13B 108.0 . . ?
C14 C13 H13A 109.4 . . ?
C14 C13 H13B 109.4 . . ?
N8 C14 C13 108.7(3) . . ?
N8 C14 H14A 109.9 . . ?
N8 C14 H14B 109.9 . . ?
C13 C14 H14A 109.9 . . ?
C13 C14 H14B 109.9 . . ?
H14A C14 H14B 108.3 . . ?
N8 C15 H15A 113(3) . . ?
N8 C15 H15B 103(3) . . ?
N8 C15 C16 109.8(4) . . ?
H15A C15 H15B 113(4) . . ?
C16 C15 H15A 109(3) . . ?
C16 C15 H15B 108(3) . . ?
N9A C16 C15 116.6(4) . . ?
N9A C16 H16A 119(2) . . ?
N9A C16 H16B 87(3) . . ?
C15 C16 H16A 114(2) . . ?
C15 C16 H16B 109(3) . . ?
H16A C16 H16B 107(4) . . ?
N9 C16 C15 102.9(4) . . ?
N9 C16 H16A 104(2) . . ?
N9 C16 H16B 121(3) . . ?
H17A C17 H17B 108.9 . . ?
C18 C17 H17A 110.9 . . ?
C18 C17 H17B 110.9 . . ?
N9 C17 H17A 110.9 . . ?
N9 C17 H17B 110.9 . . ?
N9 C17 C18 104.1(13) . . ?
N10 C18 C17 110.0(13) . . ?
N10 C18 H18A 109.7 . . ?
N10 C18 H18B 109.7 . . ?
C17 C18 H18A 109.7 . . ?
C17 C18 H18B 109.7 . . ?
H18A C18 H18B 108.2 . . ?
N10 C19 H19A 110.4 . . ?
N10 C19 H19B 110.4 . . ?
H19A C19 H19B 108.6 . . ?
C20 C19 N10 106.6(15) . . ?
C20 C19 H19A 110.4 . . ?
C20 C19 H19B 110.4 . . ?
N6 C20 H20A 109.6 . . ?
N6 C20 H20B 109.6 . . ?
C19 C20 N6 110.1(16) . . ?
C19 C20 H20A 109.6 . . ?
C19 C20 H20B 109.6 . . ?
H20A C20 H20B 108.2 . . ?
N6 C20A H20C 108.1 . . ?
N6 C20A H20D 108.1 . . ?
H20C C20A H20D 107.3 . . ?
C19A C20A N6 116.9(13) . . ?
C19A C20A H20C 108.1 . . ?
C19A C20A H20D 108.1 . . ?
N10 C19A H19C 108.0 . . ?
N10 C19A H19D 108.0 . . ?
C20A C19A N10 117.1(13) . . ?
C20A C19A H19C 108.0 . . ?
C20A C19A H19D 108.0 . . ?
H19C C19A H19D 107.3 . . ?
N10 C18A H18C 109.7 . . ?
N10 C18A H18D 109.7 . . ?
N10 C18A C17A 109.9(14) . . ?
H18C C18A H18D 108.2 . . ?
C17A C18A H18C 109.7 . . ?
C17A C18A H18D 109.7 . . ?
N9A C17A C18A 110.2(14) . . ?
N9A C17A H17C 109.6 . . ?
N9A C17A H17D 109.6 . . ?
C18A C17A H17C 109.6 . . ?
C18A C17A H17D 109.6 . . ?
H17C C17A H17D 108.1 . . ?
Co2 N9 H9 106.1 . . ?
C16 N9 Co2 107.7(4) . . ?
C16 N9 H9 106.1 . . ?
C17 N9 Co2 111.5(7) . . ?
C17 N9 C16 118.5(7) . . ?
C17 N9 H9 106.1 . . ?

loop_
_geom_bond_atom_site_label_1
_geom_bond_atom_site_label_2
_geom_bond_distance
_geom_bond_site_symmetry_2
_geom_bond_publ_flag
Co1 Cl1 2.4700(10) . ?
Co1 N1 2.182(3) . ?
Co1 N2 2.193(3) . ?
Co1 N3 2.137(3) . ?
Co1 N4 2.160(3) . ?
Co1 N5 2.162(3) . ?
N1 H1 1.0000 . ?
N1 C1 1.470(4) . ?
N1 C10 1.477(4) . ?
N2 H2 1.0000 . ?
N2 C2 1.478(5) . ?
N2 C3 1.489(5) . ?
N3 H3 1.0000 . ?
N3 C4 1.468(5) . ?
N3 C5 1.461(5) . ?
N4 H4 1.0000 . ?
N4 C6 1.463(5) . ?
N4 C7 1.458(5) . ?
N5 H5 1.0000 . ?
N5 C8 1.477(4) . ?
N5 C9 1.472(4) . ?
C1 H1A 0.9900 . ?
C1 H1B 0.9900 . ?
C1 C2 1.511(5) . ?
C2 H2A 0.9900 . ?
C2 H2B 0.9900 . ?
C3 H3A 0.9900 . ?
C3 H3B 0.9900 . ?
C3 C4 1.511(5) . ?
C4 H4A 0.9900 . ?
C4 H4B 0.9900 . ?
C5 H5A 0.9900 . ?
C5 H5B 0.9900 . ?
C5 C6 1.514(6) . ?
C6 H6A 0.9900 . ?
C6 H6B 0.9900 . ?
C7 H7A 0.9900 . ?
C7 H7B 0.9900 . ?
C7 C8 1.524(5) . ?
C8 H8A 0.9900 . ?
C8 H8B 0.9900 . ?
C9 H9B 0.9900 . ?
C9 H9C 0.9900 . ?
C9 C10 1.501(5) . ?
C10 H10A 0.9900 . ?
C10 H10B 0.9900 . ?
Co2 Cl2 2.5074(11) . ?
Co2 N6 2.179(3) . ?
Co2 N7 2.149(3) . ?
Co2 N8 2.135(3) . ?
Co2 N9A 2.160(6) . ?
Co2 N10 2.140(3) . ?
Co2 N9 2.168(6) . ?
N6 H6 1.0000 . ?
N6 C11 1.470(5) . ?
N6 C20 1.488(11) . ?
N6 C20A 1.468(12) . ?
N7 H7 1.0000 . ?
N7 C12 1.475(5) . ?
N7 C13 1.491(5) . ?
N8 H8 1.0000 . ?
N8 C14 1.455(5) . ?
N8 C15 1.457(5) . ?
N9A H9A 1.0000 . ?
N9A C16 1.451(8) . ?
N9A C17A 1.50(2) . ?
N10 H10 1.0000 . ?
N10 C18 1.479(11) . ?
N10 C19 1.485(12) . ?
N10 C19A 1.470(12) . ?
N10 C18A 1.469(12) . ?
C11 H11A 0.9900 . ?
C11 H11B 0.9900 . ?
C11 C12 1.509(6) . ?
C12 H12A 0.9900 . ?
C12 H12B 0.9900 . ?
C13 H13A 0.9900 . ?
C13 H13B 0.9900 . ?
C13 C14 1.493(6) . ?
C14 H14A 0.9900 . ?
C14 H14B 0.9900 . ?
C15 H15A 0.95(5) . ?
C15 H15B 0.97(4) . ?
C15 C16 1.497(7) . ?
C16 H16A 1.01(4) . ?
C16 H16B 0.90(5) . ?
C16 N9 1.493(7) . ?
C17 H17A 0.9900 . ?
C17 H17B 0.9900 . ?
C17 C18 1.541(14) . ?
C17 N9 1.436(17) . ?
C18 H18A 0.9900 . ?
C18 H18B 0.9900 . ?
C19 H19A 0.9900 . ?
C19 H19B 0.9900 . ?
C19 C20 1.436(15) . ?
C20 H20A 0.9900 . ?
C20 H20B 0.9900 . ?
C20A H20C 0.9900 . ?
C20A H20D 0.9900 . ?
C20A C19A 1.411(13) . ?
C19A H19C 0.9900 . ?
C19A H19D 0.9900 . ?
C18A H18C 0.9900 . ?
C18A H18D 0.9900 . ?
C18A C17A 1.539(15) . ?
C17A H17C 0.9900 . ?
C17A H17D 0.9900 . ?
N9 H9 1.0000 . ?

loop_
_geom_torsion_atom_site_label_1
_geom_torsion_atom_site_label_2
_geom_torsion_atom_site_label_3
_geom_torsion_atom_site_label_4
_geom_torsion
_geom_torsion_site_symmetry_1
_geom_torsion_site_symmetry_2
_geom_torsion_site_symmetry_3
_geom_torsion_site_symmetry_4
_geom_torsion_publ_flag
Co1 N1 C1 C2 40.4(3) . . . . ?
Co1 N1 C10 C9 45.0(3) . . . . ?
Co1 N2 C2 C1 41.3(3) . . . . ?
Co1 N2 C3 C4 16.8(4) . . . . ?
Co1 N3 C4 C3 54.7(3) . . . . ?
Co1 N3 C5 C6 -39.0(4) . . . . ?
Co1 N4 C6 C5 -45.2(3) . . . . ?
Co1 N4 C7 C8 38.7(4) . . . . ?
Co1 N5 C8 C7 42.5(3) . . . . ?
Co1 N5 C9 C10 35.9(3) . . . . ?
N1 C1 C2 N2 -55.0(4) . . . . ?
N2 C3 C4 N3 -48.5(4) . . . . ?
N3 C5 C6 N4 56.0(4) . . . . ?
N4 C7 C8 N5 -54.1(4) . . . . ?
N5 C9 C10 N1 -54.2(4) . . . . ?
C1 N1 C10 C9 165.9(3) . . . . ?
C2 N2 C3 C4 137.8(3) . . . . ?
C3 N2 C2 C1 -79.6(4) . . . . ?
C4 N3 C5 C6 -156.9(3) . . . . ?
C5 N3 C4 C3 175.6(3) . . . . ?
C6 N4 C7 C8 166.3(3) . . . . ?
C7 N4 C6 C5 -173.6(3) . . . . ?
C8 N5 C9 C10 158.1(3) . . . . ?
C9 N5 C8 C7 -81.1(4) . . . . ?
C10 N1 C1 C2 -79.4(4) . . . . ?
Co2 N6 C11 C12 34.7(4) . . . . ?
Co2 N6 C20 C19 47(3) . . . . ?
Co2 N6 C20A C19A 21(4) . . . . ?
Co2 N7 C12 C11 43.9(4) . . . . ?
Co2 N7 C13 C14 24.8(4) . . . . ?
Co2 N8 C14 C13 50.5(4) . . . . ?
Co2 N8 C15 C16 -43.6(5) . . . . ?
Co2 N9A C16 C15 -0.1(7) . . . . ?
Co2 N9A C17A C18A -55.4(16) . . . . ?
Co2 N10 C18 C17 45(2) . . . . ?
Co2 N10 C19 C20 45(2) . . . . ?
Co2 N10 C19A C20A 13(3) . . . . ?
Co2 N10 C18A C17A 4(2) . . . . ?
N6 C11 C12 N7 -52.4(4) . . . . ?
N6 C20A C19A N10 -23(5) . . . . ?
N7 C13 C14 N8 -51.1(5) . . . . ?
N8 C15 C16 N9A 29.4(7) . . . . ?
N8 C15 C16 N9 62.3(5) . . . . ?
N10 C19 C20 N6 -63(3) . . . . ?
N10 C18A C17A N9A 35(3) . . . . ?
C11 N6 C20 C19 165.6(19) . . . . ?
C11 N6 C20A C19A 144(3) . . . . ?
C12 N7 C13 C14 147.0(3) . . . . ?
C13 N7 C12 C11 -78.1(4) . . . . ?
C14 N8 C15 C16 -163.5(4) . . . . ?
C15 N8 C14 C13 171.4(4) . . . . ?
C15 C16 N9 Co2 -49.1(5) . . . . ?
C15 C16 N9 C17 -176.9(8) . . . . ?
C16 N9A C17A C18A -172.6(14) . . . . ?
C18 N10 C19 C20 163.2(17) . . . . ?
C18 C17 N9 Co2 42.5(13) . . . . ?
C18 C17 N9 C16 168.4(10) . . . . ?
C19 N10 C18 C17 -74(2) . . . . ?
C20 N6 C11 C12 -79.9(15) . . . . ?
C20A N6 C11 C12 -88.0(17) . . . . ?
C19A N10 C18A C17A -121(2) . . . . ?
C18A N10 C19A C20A 139(3) . . . . ?
C17A N9A C16 C15 111.8(8) . . . . ?
N9 C17 C18 N10 -58(2) . . . . ?
